data_4125868
loop_
_publ_author_name
'Mu\~niz, Kilian'
'Barreiro, Laura'
'Romero, R Mart\'in'
'Mart\'inez, Claudio'

_publ_section_title
;
 Catalytic Asymmetric Diamination of Styrenes.
;
_journal_issue 12
_journal_name_full 'Journal of the American Chemical Society'
_journal_page_first 4354
_journal_page_last 4357
_journal_paper_doi 10.1021/jacs.7b01443
_journal_volume 139
_journal_year 2017
_chemical_absolute_configuration ad
_chemical_formula_sum 'C25 H41 I N2 O4'
_chemical_formula_weight 560.50
_space_group_IT_number 4
_space_group_name_Hall 'P 2yb'
_symmetry_cell_setting monoclinic
_symmetry_space_group_name_Hall 'P 2yb'
_symmetry_space_group_name_H-M 'P 1 21 1'
_atom_sites_solution_hydrogens geom
_audit_creation_method SHELXL-2014/7
_cell_angle_alpha 90
_cell_angle_beta 118.8464(10)
_cell_angle_gamma 90
_cell_formula_units_Z 4
_cell_length_a 8.4867(6)
_cell_length_b 42.907(3)
_cell_length_c 8.6105(6)
_cell_measurement_reflns_used 9854
_cell_measurement_temperature 100(2)
_cell_measurement_theta_max 30.59
_cell_measurement_theta_min 2.70
_cell_volume 2746.4(3)
_computing_cell_refinement 'Bruker APEX2 v2014.9-0'
_computing_data_collection 'Bruker APEX2 v2014.9-0'
_computing_data_reduction 'Bruker SAINT V7.60A'
_computing_molecular_graphics 'Bruker SHELXTL'
_computing_publication_material 'Bruker SHELXTL'
_computing_structure_refinement 'SHELXL-2014 (Sheldrick, 2014)'
_computing_structure_solution Sir2011
_diffrn_ambient_temperature 100(2)
_diffrn_detector_area_resol_mean 512
_diffrn_detector_type '4K CCD area detector APEX II'
_diffrn_measured_fraction_theta_full 0.975
_diffrn_measured_fraction_theta_max 0.940
_diffrn_measurement_device_type 'APEX DUO Kappa 4-axis goniometer'
_diffrn_measurement_method
;
 Fullsphere data collection, phi and omega scans
;
_diffrn_measurement_specimen_support 'magnetic support with MicroMount'
_diffrn_radiation_monochromator 'Quazar MX Multilayer Optics'
_diffrn_radiation_type MoK\a
_diffrn_radiation_wavelength 0.71073
_diffrn_reflns_av_R_equivalents 0.0733
_diffrn_reflns_av_unetI/netI 0.0946
_diffrn_reflns_Laue_measured_fraction_full 0.975
_diffrn_reflns_Laue_measured_fraction_max 0.940
_diffrn_reflns_limit_h_max 10
_diffrn_reflns_limit_h_min -6
_diffrn_reflns_limit_k_max 50
_diffrn_reflns_limit_k_min -59
_diffrn_reflns_limit_l_max 12
_diffrn_reflns_limit_l_min -4
_diffrn_reflns_number 17609
_diffrn_reflns_point_group_measured_fraction_full 0.906
_diffrn_reflns_point_group_measured_fraction_max 0.829
_diffrn_reflns_theta_full 25.242
_diffrn_reflns_theta_max 30.592
_diffrn_reflns_theta_min 0.949
_diffrn_source 'Microfocus source E025 IuS'
_diffrn_source_current 0.6
_diffrn_source_power 50
_diffrn_source_size '0.2 mm x 0.2 mm fine focus'
_diffrn_source_type 'Bruker APEX DUO'
_exptl_absorpt_coefficient_mu 1.196
_exptl_absorpt_correction_T_max 0.988
_exptl_absorpt_correction_T_min 0.848
_exptl_absorpt_correction_type multi-scan
_exptl_absorpt_process_details
; 
 SADABS Version 2008/1 Bruker-Nonius
 Blessing, Acta Cryst. (1995) A51 33-38
;
_exptl_crystal_colour yellow
_exptl_crystal_density_diffrn 1.356
_exptl_crystal_description plate
_exptl_crystal_F_000 1160
_exptl_crystal_size_max 0.20
_exptl_crystal_size_mid 0.10
_exptl_crystal_size_min 0.01
_refine_diff_density_max 1.809
_refine_diff_density_min -3.374
_refine_diff_density_rms 0.148
_refine_ls_abs_structure_details
;
 Flack x determined using 5269 quotients [(I+)-(I-)]/[(I+)+(I-)]
 (Parsons, Flack and Wagner, Acta Cryst. B69 (2013) 249-259).
;
_refine_ls_abs_structure_Flack 0.018(16)
_refine_ls_extinction_method none
_refine_ls_goodness_of_fit_ref 1.142
_refine_ls_hydrogen_treatment constr
_refine_ls_matrix_type full
_refine_ls_number_parameters 599
_refine_ls_number_reflns 14003
_refine_ls_number_restraints 1
_refine_ls_restrained_S_all 1.142
_refine_ls_R_factor_all 0.0532
_refine_ls_R_factor_gt 0.0517
_refine_ls_shift/su_max 0.000
_refine_ls_shift/su_mean 0.000
_refine_ls_structure_factor_coef Fsqd
_refine_ls_weighting_details 'w=1/[\s^2^(Fo^2^)+(0.0262P)^2^+16.0328P] where P=(Fo^2^+2Fc^2^)/3'
_refine_ls_weighting_scheme calc
_refine_ls_wR_factor_gt 0.1218
_refine_ls_wR_factor_ref 0.1244
_reflns_Friedel_coverage 0.742
_reflns_Friedel_fraction_full 0.835
_reflns_Friedel_fraction_max 0.715
_reflns_number_gt 13601
_reflns_number_total 14003
_reflns_threshold_expression 'I > 2\s(I)'
_cod_data_source_file ja7b01443_si_003.cif
_cod_data_source_block mo_RM-cat-c_0m
_cod_depositor_comments
;
The following automatic conversions were performed:

'_symmetry_cell_setting' value 'Monoclinic' changed to 'monoclinic'
according to
/home/data/users/saulius/crontab/automatic-downloads/rss-feeds/ACS/lib/dictionaries/cif_core.dic
dictionary named 'cif_core.dic' version 2.4.2 from 2011-04-26.

'_exptl_absorpt_correction_type' value 'Multi-scan' changed to
'multi-scan' according to
/home/data/users/saulius/crontab/automatic-downloads/rss-feeds/ACS/lib/dictionaries/cif_core.dic
dictionary named 'cif_core.dic' version 2.4.2 from 2011-04-26.

Automatic conversion script
Id: cif_fix_values 4973 2017-02-22 13:04:09Z antanas 

 Adding full bibliography for 4125868.cif.
;
_cod_original_sg_symbol_H-M P2(1)
_cod_database_code 4125868
_shelx_shelxl_version_number 2014/7
_shelx_space_group_comment
;
The symmetry employed for this shelxl refinement is uniquely defined
by the following loop, which should always be used as a source of
symmetry information in preference to the above space-group names.
They are only intended as comments.
;
_shelx_estimated_absorpt_t_min 0.796
_shelx_estimated_absorpt_t_max 0.988

loop_
_space_group_symop_operation_xyz
'x, y, z'
'-x, y+1/2, -z'

loop_
_atom_site_label
_atom_site_type_symbol
_atom_site_fract_x
_atom_site_fract_y
_atom_site_fract_z
_atom_site_U_iso_or_equiv
_atom_site_adp_type
_atom_site_occupancy
_atom_site_site_symmetry_order
_atom_site_calc_flag
_atom_site_refinement_flags_posn
_atom_site_refinement_flags_adp
C1A C 1.2082(10) 0.22697(19) 0.4429(10) 0.0148(14) Uani 1 1 d . .
C2A C 1.0572(10) 0.21042(18) 0.4215(10) 0.0145(14) Uani 1 1 d . .
C3A C 0.9303(11) 0.2245(2) 0.4563(11) 0.0166(16) Uani 1 1 d . .
H3A H 0.8267 0.2133 0.4399 0.020 Uiso 1 1 calc R U
C4A C 0.9573(12) 0.2553(2) 0.5161(11) 0.0177(16) Uani 1 1 d . .
C5A C 1.1095(12) 0.2719(2) 0.5418(12) 0.0207(18) Uani 1 1 d . .
H5A H 1.1267 0.2928 0.5836 0.025 Uiso 1 1 calc R U
C6A C 1.2366(11) 0.2577(2) 0.5054(11) 0.0181(15) Uani 1 1 d . .
C7A C 0.8188(14) 0.2718(3) 0.5539(15) 0.027(2) Uani 1 1 d . .
H7A1 H 0.8660 0.2733 0.6824 0.041 Uiso 1 1 calc R U
H7A2 H 0.7066 0.2598 0.5014 0.041 Uiso 1 1 calc R U
H7A3 H 0.7955 0.2927 0.5022 0.041 Uiso 1 1 calc R U
C8A C 0.8953(11) 0.1616(2) 0.3393(11) 0.0151(15) Uani 1 1 d . .
H8A H 0.8886 0.1628 0.4519 0.018 Uiso 1 1 calc R U
C9A C 0.7113(10) 0.17219(19) 0.1898(10) 0.0150(14) Uani 1 1 d . .
C10A C 0.9394(11) 0.1282(2) 0.3205(13) 0.0200(16) Uani 1 1 d . .
H10A H 0.9454 0.1258 0.2102 0.030 Uiso 1 1 calc R U
H10B H 0.8456 0.1144 0.3175 0.030 Uiso 1 1 calc R U
H10C H 1.0557 0.1225 0.4215 0.030 Uiso 1 1 calc R U
C11A C 0.5079(11) 0.1921(2) -0.1071(11) 0.0217(17) Uani 1 1 d . .
H11A H 0.5196 0.1973 -0.2143 0.026 Uiso 1 1 calc R U
C12A C 0.3641(14) 0.1674(3) -0.1646(14) 0.037(2) Uani 1 1 d . .
H12A H 0.3996 0.1492 -0.2099 0.056 Uiso 1 1 calc R U
H12B H 0.2503 0.1757 -0.2583 0.056 Uiso 1 1 calc R U
H12C H 0.3491 0.1611 -0.0631 0.056 Uiso 1 1 calc R U
C13A C 0.4558(16) 0.2224(3) -0.0502(14) 0.034(2) Uani 1 1 d . .
H13A H 0.4537 0.2190 0.0614 0.050 Uiso 1 1 calc R U
H13B H 0.3363 0.2290 -0.1421 0.050 Uiso 1 1 calc R U
H13C H 0.5440 0.2386 -0.0333 0.050 Uiso 1 1 calc R U
C14A C 0.8303(11) 0.1794(2) -0.0236(11) 0.0214(17) Uani 1 1 d . .
H14A H 0.9418 0.1711 0.0797 0.026 Uiso 1 1 calc R U
C15A C 0.7784(14) 0.1566(3) -0.1783(12) 0.030(2) Uani 1 1 d . .
H15A H 0.6741 0.1647 -0.2844 0.044 Uiso 1 1 calc R U
H15B H 0.7482 0.1363 -0.1474 0.044 Uiso 1 1 calc R U
H15C H 0.8798 0.1542 -0.2018 0.044 Uiso 1 1 calc R U
C16A C 0.8735(15) 0.2128(3) -0.0639(13) 0.035(3) Uani 1 1 d . .
H16A H 0.7658 0.2217 -0.1635 0.052 Uiso 1 1 calc R U
H16B H 0.9705 0.2117 -0.0946 0.052 Uiso 1 1 calc R U
H16C H 0.9112 0.2260 0.0411 0.052 Uiso 1 1 calc R U
C17A C 1.4427(12) 0.3028(2) 0.5910(12) 0.0232(18) Uani 1 1 d . .
H17A H 1.5489 0.3083 0.5757 0.028 Uiso 1 1 calc R U
C18A C 1.2946(12) 0.3275(2) 0.4853(12) 0.0220(17) Uani 1 1 d . .
C19A C 1.5049(13) 0.3040(2) 0.7860(13) 0.029(2) Uani 1 1 d . .
H19A H 1.4033 0.2997 0.8069 0.044 Uiso 1 1 calc R U
H19B H 1.5530 0.3248 0.8314 0.044 Uiso 1 1 calc R U
H19C H 1.5991 0.2884 0.8471 0.044 Uiso 1 1 calc R U
C23A C 1.3117(14) 0.3111(2) 0.2150(14) 0.028(2) Uani 1 1 d . .
H23A H 1.4101 0.2977 0.3045 0.034 Uiso 1 1 calc R U
C24A C 1.1717(15) 0.2895(3) 0.0796(14) 0.034(2) Uani 1 1 d . .
H24A H 1.1346 0.2742 0.1403 0.051 Uiso 1 1 calc R U
H24B H 1.2230 0.2786 0.0143 0.051 Uiso 1 1 calc R U
H24C H 1.0670 0.3016 -0.0034 0.051 Uiso 1 1 calc R U
C25A C 1.397(2) 0.3327(3) 0.1337(18) 0.046(3) Uani 1 1 d . .
H25A H 1.3020 0.3441 0.0340 0.068 Uiso 1 1 calc R U
H25B H 1.4653 0.3202 0.0915 0.068 Uiso 1 1 calc R U
H25C H 1.4776 0.3475 0.2237 0.068 Uiso 1 1 calc R U
C20A C 1.0922(14) 0.3522(3) 0.2061(13) 0.030(2) Uani 1 1 d . .
H20A H 1.0657 0.3496 0.0804 0.036 Uiso 1 1 calc R U
C21A C 0.9199(15) 0.3445(3) 0.2086(17) 0.045(3) Uani 1 1 d . .
H21A H 0.8811 0.3234 0.1624 0.067 Uiso 1 1 calc R U
H21B H 0.8265 0.3595 0.1343 0.067 Uiso 1 1 calc R U
H21C H 0.9402 0.3457 0.3305 0.067 Uiso 1 1 calc R U
C22A C 1.1543(16) 0.3860(2) 0.2565(14) 0.035(2) Uani 1 1 d . .
H22A H 1.1805 0.3899 0.3788 0.052 Uiso 1 1 calc R U
H22B H 1.0590 0.4002 0.1764 0.052 Uiso 1 1 calc R U
H22C H 1.2631 0.3896 0.2465 0.052 Uiso 1 1 calc R U
I1A I 1.38486(6) 0.20539(2) 0.37049(7) 0.01674(11) Uani 1 1 d . .
N1A N 0.6887(9) 0.18069(18) 0.0296(10) 0.0194(14) Uani 1 1 d . .
N2A N 1.2360(11) 0.32934(19) 0.3114(11) 0.0246(16) Uani 1 1 d . .
O1A O 1.0456(8) 0.18027(14) 0.3647(8) 0.0170(12) Uani 1 1 d . .
O2A O 0.5880(8) 0.17165(15) 0.2250(8) 0.0216(13) Uani 1 1 d . .
O3A O 1.3905(9) 0.27148(15) 0.5231(9) 0.0236(13) Uani 1 1 d . .
O4A O 1.2417(10) 0.34486(17) 0.5657(9) 0.0275(15) Uani 1 1 d . .
C1B C 0.7303(10) 0.51556(18) 0.4773(10) 0.0138(14) Uani 1 1 d . .
C2B C 0.6975(10) 0.48493(18) 0.4165(10) 0.0141(14) Uani 1 1 d . .
C3B C 0.5354(11) 0.4707(2) 0.3819(12) 0.0189(17) Uani 1 1 d . .
H3B H 0.5126 0.4498 0.3416 0.023 Uiso 1 1 calc R U
C4B C 0.4077(11) 0.4871(2) 0.4060(11) 0.0161(16) Uani 1 1 d . .
C5B C 0.4353(10) 0.5180(2) 0.4575(11) 0.0155(15) Uani 1 1 d . .
H5B H 0.3442 0.5294 0.4665 0.019 Uiso 1 1 calc R U
C6B C 0.5973(9) 0.53231(18) 0.4959(10) 0.0129(14) Uani 1 1 d . .
C7B C 0.2347(13) 0.4711(2) 0.3679(14) 0.025(2) Uani 1 1 d . .
H7B1 H 0.1657 0.4663 0.2411 0.038 Uiso 1 1 calc R U
H7B2 H 0.1640 0.4848 0.4017 0.038 Uiso 1 1 calc R U
H7B3 H 0.2619 0.4517 0.4363 0.038 Uiso 1 1 calc R U
C8B C 0.8195(12) 0.4398(2) 0.3319(11) 0.0193(16) Uani 1 1 d . .
H8B H 0.9408 0.4343 0.3475 0.023 Uiso 1 1 calc R U
C9B C 0.7763(12) 0.4151(2) 0.4372(11) 0.0185(16) Uani 1 1 d . .
C10B C 0.6914(13) 0.4383(2) 0.1354(12) 0.0256(18) Uani 1 1 d . .
H10D H 0.5717 0.4452 0.1119 0.038 Uiso 1 1 calc R U
H10E H 0.6846 0.4169 0.0939 0.038 Uiso 1 1 calc R U
H10F H 0.7346 0.4520 0.0727 0.038 Uiso 1 1 calc R U
C11B C 1.0555(13) 0.4313(2) 0.7087(13) 0.027(2) Uani 1 1 d . .
H11B H 1.0707 0.4442 0.6199 0.032 Uiso 1 1 calc R U
C12B C 1.2197(16) 0.4096(3) 0.8001(16) 0.044(3) Uani 1 1 d . .
H12D H 1.3301 0.4221 0.8546 0.067 Uiso 1 1 calc R U
H12E H 1.2227 0.3955 0.7121 0.067 Uiso 1 1 calc R U
H12F H 1.2109 0.3974 0.8918 0.067 Uiso 1 1 calc R U
C13B C 1.0448(17) 0.4538(3) 0.8433(14) 0.035(2) Uani 1 1 d . .
H13D H 0.9412 0.4677 0.7813 0.053 Uiso 1 1 calc R U
H13E H 1.1553 0.4662 0.9012 0.053 Uiso 1 1 calc R U
H13F H 1.0312 0.4417 0.9328 0.053 Uiso 1 1 calc R U
C14B C 0.8436(16) 0.3906(3) 0.7179(13) 0.032(2) Uani 1 1 d . .
H14B H 0.9372 0.3933 0.8448 0.038 Uiso 1 1 calc R U
C15B C 0.8557(17) 0.3567(2) 0.6691(16) 0.039(3) Uani 1 1 d . .
H15D H 0.7502 0.3517 0.5554 0.059 Uiso 1 1 calc R U
H15E H 0.8595 0.3428 0.7614 0.059 Uiso 1 1 calc R U
H15F H 0.9651 0.3539 0.6593 0.059 Uiso 1 1 calc R U
C16B C 0.662(2) 0.3983(3) 0.7073(17) 0.046(3) Uani 1 1 d . .
H16D H 0.6532 0.3877 0.8039 0.068 Uiso 1 1 calc R U
H16E H 0.5639 0.3912 0.5932 0.068 Uiso 1 1 calc R U
H16F H 0.6521 0.4209 0.7180 0.068 Uiso 1 1 calc R U
C17B C 0.5130(10) 0.58085(19) 0.5765(10) 0.0123(14) Uani 1 1 d . .
H17B H 0.3954 0.5799 0.4644 0.015 Uiso 1 1 calc R U
C18B C 0.4796(10) 0.56956(18) 0.7293(10) 0.0142(14) Uani 1 1 d . .
C19B C 0.5773(11) 0.6144(2) 0.6024(12) 0.0190(16) Uani 1 1 d . .
H19D H 0.6940 0.6160 0.7101 0.028 Uiso 1 1 calc R U
H19E H 0.4897 0.6277 0.6138 0.028 Uiso 1 1 calc R U
H19F H 0.5895 0.6211 0.4999 0.028 Uiso 1 1 calc R U
C20B C 0.8064(11) 0.5632(2) 0.9394(12) 0.0236(18) Uani 1 1 d . .
H20B H 0.8156 0.5707 0.8341 0.028 Uiso 1 1 calc R U
C21B C 0.8964(13) 0.5308(2) 0.9903(15) 0.033(2) Uani 1 1 d . .
H21D H 0.8944 0.5232 1.0968 0.049 Uiso 1 1 calc R U
H21E H 1.0212 0.5323 1.0139 0.049 Uiso 1 1 calc R U
H21F H 0.8305 0.5162 0.8925 0.049 Uiso 1 1 calc R U
C22B C 0.9067(14) 0.5867(3) 1.0899(13) 0.033(2) Uani 1 1 d . .
H22D H 0.8487 0.6072 1.0542 0.050 Uiso 1 1 calc R U
H22E H 1.0320 0.5884 1.1151 0.050 Uiso 1 1 calc R U
H22F H 0.9033 0.5797 1.1965 0.050 Uiso 1 1 calc R U
C23B C 0.5674(12) 0.5508(2) 1.0263(11) 0.0235(18) Uani 1 1 d . .
H23B H 0.6840 0.5463 1.1353 0.028 Uiso 1 1 calc R U
C24B C 0.4634(13) 0.5203(2) 0.9760(13) 0.029(2) Uani 1 1 d . .
H24D H 0.3424 0.5239 0.8770 0.043 Uiso 1 1 calc R U
H24E H 0.4543 0.5123 1.0780 0.043 Uiso 1 1 calc R U
H24F H 0.5263 0.5051 0.9407 0.043 Uiso 1 1 calc R U
C25B C 0.4736(17) 0.5758(3) 1.0775(14) 0.036(2) Uani 1 1 d . .
H25D H 0.3448 0.5758 0.9919 0.055 Uiso 1 1 calc R U
H25E H 0.5252 0.5962 1.0774 0.055 Uiso 1 1 calc R U
H25F H 0.4904 0.5714 1.1962 0.055 Uiso 1 1 calc R U
I1B I 0.97673(6) 0.53735(2) 0.54876(6) 0.01533(10) Uani 1 1 d . .
N1B N 0.8890(11) 0.41326(18) 0.6129(10) 0.0224(15) Uani 1 1 d . .
N2B N 0.6148(9) 0.56155(16) 0.8879(9) 0.0148(13) Uani 1 1 d . .
O1B O 0.8354(8) 0.47112(14) 0.4013(8) 0.0199(12) Uani 1 1 d . .
O2B O 0.6468(9) 0.39802(17) 0.3568(9) 0.0244(14) Uani 1 1 d . .
O3B O 0.6402(7) 0.56262(14) 0.5495(8) 0.0157(11) Uani 1 1 d . .
O4B O 0.3201(7) 0.56929(14) 0.6934(8) 0.0173(11) Uani 1 1 d . .

loop_
_atom_site_aniso_label
_atom_site_aniso_U_11
_atom_site_aniso_U_22
_atom_site_aniso_U_33
_atom_site_aniso_U_23
_atom_site_aniso_U_13
_atom_site_aniso_U_12
C1A 0.019(3) 0.009(4) 0.016(3) 0.001(3) 0.008(3) -0.001(3)
C2A 0.022(3) 0.006(4) 0.015(3) 0.000(3) 0.008(3) 0.000(3)
C3A 0.021(4) 0.011(4) 0.017(4) 0.001(3) 0.008(3) 0.002(3)
C4A 0.027(4) 0.012(5) 0.015(4) 0.001(3) 0.010(3) 0.003(3)
C5A 0.025(4) 0.016(5) 0.020(4) -0.001(3) 0.009(3) 0.001(3)
C6A 0.021(4) 0.010(4) 0.019(4) -0.001(3) 0.006(3) 0.002(3)
C7A 0.034(5) 0.015(5) 0.039(5) -0.002(4) 0.023(5) 0.003(4)
C8A 0.020(3) 0.011(4) 0.017(3) 0.002(3) 0.010(3) -0.002(3)
C9A 0.019(3) 0.010(4) 0.017(3) -0.002(3) 0.008(3) 0.003(3)
C10A 0.019(4) 0.006(4) 0.034(5) 0.005(3) 0.012(3) 0.000(3)
C11A 0.024(4) 0.017(5) 0.021(4) 0.006(3) 0.008(3) 0.009(3)
C12A 0.030(5) 0.038(7) 0.032(5) 0.012(5) 0.007(4) 0.006(4)
C13A 0.049(6) 0.027(6) 0.029(5) 0.014(4) 0.023(5) 0.020(5)
C14A 0.021(4) 0.026(5) 0.021(4) 0.003(3) 0.013(3) 0.003(3)
C15A 0.039(5) 0.029(6) 0.021(4) -0.001(4) 0.014(4) 0.012(4)
C16A 0.046(6) 0.038(7) 0.025(5) -0.015(4) 0.022(4) -0.019(5)
C17A 0.026(4) 0.019(5) 0.025(4) 0.002(4) 0.014(4) 0.002(3)
C18A 0.022(4) 0.007(4) 0.028(4) -0.002(3) 0.005(3) -0.003(3)
C19A 0.031(5) 0.021(5) 0.032(5) 0.002(4) 0.012(4) -0.003(4)
C23A 0.038(5) 0.016(5) 0.029(5) -0.005(4) 0.015(4) -0.004(4)
C24A 0.046(6) 0.021(6) 0.031(5) -0.009(4) 0.015(5) -0.003(4)
C25A 0.072(9) 0.029(7) 0.050(7) -0.004(5) 0.041(7) -0.011(6)
C20A 0.034(5) 0.020(6) 0.023(5) -0.001(4) 0.004(4) 0.004(4)
C21A 0.033(5) 0.037(7) 0.050(7) -0.003(5) 0.009(5) 0.010(5)
C22A 0.056(7) 0.010(5) 0.030(5) 0.005(4) 0.015(5) 0.004(4)
I1A 0.0177(2) 0.0111(3) 0.0222(2) 0.0016(2) 0.01031(18) 0.00042(19)
N1A 0.017(3) 0.020(4) 0.024(3) 0.005(3) 0.012(3) 0.004(3)
N2A 0.027(4) 0.014(4) 0.032(4) -0.001(3) 0.013(3) 0.000(3)
O1A 0.020(3) 0.007(3) 0.030(3) -0.001(2) 0.017(3) -0.002(2)
O2A 0.020(3) 0.020(3) 0.029(3) 0.008(3) 0.015(3) 0.005(2)
O3A 0.027(3) 0.008(3) 0.035(3) -0.002(3) 0.014(3) -0.003(2)
O4A 0.036(4) 0.018(4) 0.026(3) -0.002(3) 0.014(3) -0.001(3)
C1B 0.020(3) 0.007(4) 0.016(3) 0.001(3) 0.011(3) -0.001(3)
C2B 0.022(3) 0.006(4) 0.017(3) 0.002(3) 0.011(3) 0.002(3)
C3B 0.019(4) 0.017(5) 0.020(4) -0.005(3) 0.009(3) -0.004(3)
C4B 0.015(3) 0.017(5) 0.014(3) 0.002(3) 0.005(3) 0.000(3)
C5B 0.015(3) 0.013(4) 0.019(4) -0.001(3) 0.009(3) 0.001(3)
C6B 0.014(3) 0.007(4) 0.017(3) -0.002(3) 0.007(3) 0.000(3)
C7B 0.025(4) 0.016(5) 0.039(5) -0.005(4) 0.019(4) -0.007(4)
C8B 0.027(4) 0.015(5) 0.018(4) -0.002(3) 0.012(3) 0.001(3)
C9B 0.026(4) 0.012(4) 0.019(4) -0.003(3) 0.012(3) 0.000(3)
C10B 0.030(4) 0.025(5) 0.021(4) -0.004(4) 0.011(4) 0.000(4)
C11B 0.032(5) 0.015(5) 0.025(5) -0.004(4) 0.008(4) 0.001(4)
C12B 0.037(6) 0.032(7) 0.038(6) -0.008(5) -0.002(5) 0.006(5)
C13B 0.053(6) 0.023(6) 0.027(5) -0.007(4) 0.018(5) -0.005(5)
C14B 0.051(6) 0.022(6) 0.022(4) 0.002(4) 0.018(4) -0.005(4)
C15B 0.055(7) 0.016(6) 0.038(6) 0.007(4) 0.016(5) 0.000(5)
C16B 0.092(10) 0.018(6) 0.049(7) -0.003(5) 0.052(7) -0.008(6)
C17B 0.014(3) 0.008(4) 0.016(3) -0.002(3) 0.008(3) 0.001(3)
C18B 0.018(3) 0.007(4) 0.020(4) -0.007(3) 0.011(3) -0.003(3)
C19B 0.022(4) 0.011(4) 0.025(4) 0.003(3) 0.013(3) 0.000(3)
C20B 0.018(4) 0.027(5) 0.021(4) 0.003(4) 0.006(3) 0.002(3)
C21B 0.026(4) 0.028(7) 0.040(5) 0.008(4) 0.013(4) 0.009(4)
C22B 0.034(5) 0.031(6) 0.024(5) -0.002(4) 0.005(4) -0.014(4)
C23B 0.029(4) 0.025(5) 0.017(4) 0.001(3) 0.012(3) 0.001(4)
C24B 0.026(4) 0.027(6) 0.026(5) 0.012(4) 0.007(4) -0.002(4)
C25B 0.060(7) 0.027(6) 0.028(5) -0.001(4) 0.027(5) -0.001(5)
I1B 0.01515(19) 0.0114(2) 0.0203(2) -0.0012(2) 0.00923(17) -0.00029(19)
N1B 0.036(4) 0.009(4) 0.021(4) -0.003(3) 0.013(3) -0.002(3)
N2B 0.016(3) 0.009(4) 0.018(3) 0.002(2) 0.008(3) -0.002(2)
O1B 0.024(3) 0.009(3) 0.030(3) -0.006(2) 0.016(3) -0.001(2)
O2B 0.027(3) 0.018(4) 0.026(3) -0.001(3) 0.011(3) 0.000(3)
O3B 0.015(2) 0.015(3) 0.018(3) -0.002(2) 0.009(2) 0.001(2)
O4B 0.014(2) 0.015(3) 0.024(3) 0.001(2) 0.009(2) 0.001(2)

loop_
_atom_type_symbol
_atom_type_description
_atom_type_scat_dispersion_real
_atom_type_scat_dispersion_imag
_atom_type_scat_source
C C 0.0033 0.0016 'International Tables Vol C Tables 4.2.6.8 and 6.1.1.4'
H H 0.0000 0.0000 'International Tables Vol C Tables 4.2.6.8 and 6.1.1.4'
N N 0.0061 0.0033 'International Tables Vol C Tables 4.2.6.8 and 6.1.1.4'
O O 0.0106 0.0060 'International Tables Vol C Tables 4.2.6.8 and 6.1.1.4'
I I -0.4742 1.8119 'International Tables Vol C Tables 4.2.6.8 and 6.1.1.4'

loop_
_geom_angle_atom_site_label_1
_geom_angle_atom_site_label_2
_geom_angle_atom_site_label_3
_geom_angle
C2A C1A C6A 120.4(7)
C2A C1A I1A 118.6(6)
C6A C1A I1A 121.0(6)
O1A C2A C3A 123.9(7)
O1A C2A C1A 115.5(6)
C3A C2A C1A 120.6(7)
C2A C3A C4A 119.0(8)
C5A C4A C3A 121.1(8)
C5A C4A C7A 118.4(9)
C3A C4A C7A 120.5(8)
C4A C5A C6A 119.6(9)
O3A C6A C1A 115.3(7)
O3A C6A C5A 125.4(8)
C1A C6A C5A 119.3(8)
O1A C8A C10A 107.5(6)
O1A C8A C9A 115.7(7)
C10A C8A C9A 113.3(7)
O2A C9A N1A 122.9(7)
O2A C9A C8A 115.6(7)
N1A C9A C8A 121.5(6)
N1A C11A C12A 112.8(8)
N1A C11A C13A 111.8(8)
C12A C11A C13A 113.0(8)
N1A C14A C15A 110.9(8)
N1A C14A C16A 110.3(8)
C15A C14A C16A 113.1(7)
O3A C17A C19A 111.1(8)
O3A C17A C18A 113.1(7)
C19A C17A C18A 112.3(8)
O4A C18A N2A 123.6(9)
O4A C18A C17A 119.4(8)
N2A C18A C17A 117.0(8)
N2A C23A C24A 111.2(8)
N2A C23A C25A 111.1(9)
C24A C23A C25A 112.7(9)
N2A C20A C21A 111.4(9)
N2A C20A C22A 112.5(8)
C21A C20A C22A 113.9(10)
C9A N1A C14A 124.8(7)
C9A N1A C11A 118.6(6)
C14A N1A C11A 116.6(7)
C18A N2A C20A 118.5(8)
C18A N2A C23A 124.5(8)
C20A N2A C23A 117.0(8)
C2A O1A C8A 119.3(6)
C6A O3A C17A 122.3(7)
C2B C1B C6B 119.8(7)
C2B C1B I1B 121.5(5)
C6B C1B I1B 118.7(6)
O1B C2B C1B 114.7(7)
O1B C2B C3B 126.0(7)
C1B C2B C3B 119.3(7)
C4B C3B C2B 120.5(8)
C5B C4B C3B 120.6(8)
C5B C4B C7B 120.2(7)
C3B C4B C7B 119.2(9)
C4B C5B C6B 119.6(7)
O3B C6B C5B 124.7(7)
O3B C6B C1B 115.1(6)
C5B C6B C1B 120.1(7)
O1B C8B C10B 112.1(8)
O1B C8B C9B 113.2(6)
C10B C8B C9B 112.4(8)
O2B C9B N1B 123.9(8)
O2B C9B C8B 118.8(8)
N1B C9B C8B 117.3(8)
N1B C11B C12B 110.8(9)
N1B C11B C13B 111.3(8)
C12B C11B C13B 111.2(9)
N1B C14B C15B 112.3(8)
N1B C14B C16B 111.6(9)
C15B C14B C16B 112.7(10)
O3B C17B C19B 107.1(6)
O3B C17B C18B 115.2(6)
C19B C17B C18B 111.8(6)
O4B C18B N2B 123.4(7)
O4B C18B C17B 114.7(7)
N2B C18B C17B 121.9(6)
N2B C20B C22B 111.7(8)
N2B C20B C21B 111.4(8)
C22B C20B C21B 110.9(8)
N2B C23B C24B 112.4(7)
N2B C23B C25B 113.0(8)
C24B C23B C25B 112.1(8)
C9B N1B C11B 124.7(8)
C9B N1B C14B 117.8(8)
C11B N1B C14B 117.5(8)
C18B N2B C20B 125.2(7)
C18B N2B C23B 117.6(6)
C20B N2B C23B 117.2(7)
C2B O1B C8B 121.7(7)
C6B O3B C17B 118.2(6)

loop_
_geom_bond_atom_site_label_1
_geom_bond_atom_site_label_2
_geom_bond_distance
C1A C2A 1.398(10)
C1A C6A 1.399(12)
C1A I1A 2.096(8)
C2A O1A 1.369(10)
C2A C3A 1.387(10)
C3A C4A 1.398(13)
C4A C5A 1.397(13)
C4A C7A 1.535(12)
C5A C6A 1.401(12)
C6A O3A 1.373(10)
C8A O1A 1.430(9)
C8A C10A 1.511(12)
C8A C9A 1.537(11)
C9A O2A 1.222(9)
C9A N1A 1.348(10)
C11A N1A 1.495(11)
C11A C12A 1.509(14)
C11A C13A 1.527(13)
C14A N1A 1.479(10)
C14A C15A 1.535(13)
C14A C16A 1.561(14)
C17A O3A 1.446(11)
C17A C19A 1.498(13)
C17A C18A 1.560(13)
C18A O4A 1.238(11)
C18A N2A 1.333(12)
C23A N2A 1.494(12)
C23A C24A 1.514(14)
C23A C25A 1.536(15)
C20A N2A 1.484(13)
C20A C21A 1.509(16)
C20A C22A 1.534(14)
C1B C2B 1.392(11)
C1B C6B 1.410(10)
C1B I1B 2.094(7)
C2B O1B 1.373(9)
C2B C3B 1.398(11)
C3B C4B 1.388(12)
C4B C5B 1.384(13)
C4B C7B 1.506(12)
C5B C6B 1.392(10)
C6B O3B 1.370(10)
C8B O1B 1.449(10)
C8B C10B 1.508(12)
C8B C9B 1.549(12)
C9B O2B 1.222(11)
C9B N1B 1.347(11)
C11B N1B 1.467(13)
C11B C12B 1.541(15)
C11B C13B 1.543(14)
C14B N1B 1.499(12)
C14B C15B 1.532(15)
C14B C16B 1.538(17)
C17B O3B 1.440(9)
C17B C19B 1.516(12)
C17B C18B 1.551(10)
C18B O4B 1.234(9)
C18B N2B 1.337(10)
C20B N2B 1.466(10)
C20B C22B 1.535(14)
C20B C21B 1.548(14)
C23B N2B 1.503(10)
C23B C24B 1.519(14)
C23B C25B 1.523(14)

loop_
_geom_torsion_atom_site_label_1
_geom_torsion_atom_site_label_2
_geom_torsion_atom_site_label_3
_geom_torsion_atom_site_label_4
_geom_torsion
C6A C1A C2A O1A -178.1(7)
I1A C1A C2A O1A 4.2(9)
C6A C1A C2A C3A 2.1(12)
I1A C1A C2A C3A -175.7(6)
O1A C2A C3A C4A 179.2(7)
C1A C2A C3A C4A -1.0(12)
C2A C3A C4A C5A -0.3(13)
C2A C3A C4A C7A 179.3(8)
C3A C4A C5A C6A 0.7(13)
C7A C4A C5A C6A -178.9(9)
C2A C1A C6A O3A 179.3(7)
I1A C1A C6A O3A -3.1(10)
C2A C1A C6A C5A -1.7(12)
I1A C1A C6A C5A 176.0(6)
C4A C5A C6A O3A 179.3(8)
C4A C5A C6A C1A 0.3(13)
O1A C8A C9A O2A -136.7(8)
C10A C8A C9A O2A 98.6(9)
O1A C8A C9A N1A 44.9(11)
C10A C8A C9A N1A -79.8(10)
O3A C17A C18A O4A 125.7(9)
C19A C17A C18A O4A -0.9(12)
O3A C17A C18A N2A -56.4(10)
C19A C17A C18A N2A 176.9(8)
O2A C9A N1A C14A -175.0(8)
C8A C9A N1A C14A 3.2(13)
O2A C9A N1A C11A 4.4(13)
C8A C9A N1A C11A -177.3(8)
C15A C14A N1A C9A 117.3(9)
C16A C14A N1A C9A -116.6(9)
C15A C14A N1A C11A -62.2(10)
C16A C14A N1A C11A 63.9(10)
C12A C11A N1A C9A -64.6(11)
C13A C11A N1A C9A 64.1(10)
C12A C11A N1A C14A 114.9(9)
C13A C11A N1A C14A -116.4(9)
O4A C18A N2A C20A -3.5(14)
C17A C18A N2A C20A 178.7(8)
O4A C18A N2A C23A 173.1(9)
C17A C18A N2A C23A -4.7(13)
C21A C20A N2A C18A -63.6(12)
C22A C20A N2A C18A 65.6(12)
C21A C20A N2A C23A 119.5(10)
C22A C20A N2A C23A -111.3(10)
C24A C23A N2A C18A 117.3(10)
C25A C23A N2A C18A -116.3(11)
C24A C23A N2A C20A -66.0(11)
C25A C23A N2A C20A 60.4(12)
C3A C2A O1A C8A -0.2(11)
C1A C2A O1A C8A 180.0(7)
C10A C8A O1A C2A -166.6(7)
C9A C8A O1A C2A 65.7(9)
C1A C6A O3A C17A -178.1(7)
C5A C6A O3A C17A 2.9(13)
C19A C17A O3A C6A 71.5(10)
C18A C17A O3A C6A -55.8(10)
C6B C1B C2B O1B 179.1(7)
I1B C1B C2B O1B -2.5(9)
C6B C1B C2B C3B -2.7(11)
I1B C1B C2B C3B 175.7(6)
O1B C2B C3B C4B 178.6(8)
C1B C2B C3B C4B 0.7(13)
C2B C3B C4B C5B 2.7(13)
C2B C3B C4B C7B -179.9(9)
C3B C4B C5B C6B -4.0(13)
C7B C4B C5B C6B 178.6(8)
C4B C5B C6B O3B -179.4(7)
C4B C5B C6B C1B 1.9(12)
C2B C1B C6B O3B -177.4(7)
I1B C1B C6B O3B 4.2(9)
C2B C1B C6B C5B 1.5(11)
I1B C1B C6B C5B -177.0(6)
O1B C8B C9B O2B 126.6(8)
C10B C8B C9B O2B -1.6(11)
O1B C8B C9B N1B -55.6(10)
C10B C8B C9B N1B 176.2(8)
O3B C17B C18B O4B -136.2(7)
C19B C17B C18B O4B 101.2(8)
O3B C17B C18B N2B 45.3(10)
C19B C17B C18B N2B -77.3(9)
O2B C9B N1B C11B 173.3(8)
C8B C9B N1B C11B -4.5(12)
O2B C9B N1B C14B -5.3(13)
C8B C9B N1B C14B 176.9(8)
C12B C11B N1B C9B -120.0(10)
C13B C11B N1B C9B 115.7(10)
C12B C11B N1B C14B 58.6(12)
C13B C11B N1B C14B -65.7(11)
C15B C14B N1B C9B 66.7(12)
C16B C14B N1B C9B -60.9(11)
C15B C14B N1B C11B -112.0(10)
C16B C14B N1B C11B 120.4(10)
O4B C18B N2B C20B -176.3(8)
C17B C18B N2B C20B 2.1(12)
O4B C18B N2B C23B 2.0(12)
C17B C18B N2B C23B -179.7(7)
C22B C20B N2B C18B 116.0(9)
C21B C20B N2B C18B -119.4(9)
C22B C20B N2B C23B -62.2(10)
C21B C20B N2B C23B 62.3(10)
C24B C23B N2B C18B 65.5(10)
C25B C23B N2B C18B -62.5(11)
C24B C23B N2B C20B -116.1(9)
C25B C23B N2B C20B 115.9(9)
C1B C2B O1B C8B -177.0(7)
C3B C2B O1B C8B 5.0(12)
C10B C8B O1B C2B 70.9(9)
C9B C8B O1B C2B -57.5(10)
C5B C6B O3B C17B 3.1(11)
C1B C6B O3B C17B -178.1(6)
C19B C17B O3B C6B -170.1(6)
C18B C17B O3B C6B 64.8(9)
